data_1546887
loop_
_publ_author_name
'B\"oserle, Ji\<r\'i'
'Zhigulin, Grigory'
'\<St\<epni\<cka, Petr'
'Hork\'y, Filip'
'Erben, Milan'
'Jambor, Roman'
'R\%u\<zi\<cka, Ale\<s'
'Ketkov, Sergey'
'Dost\'al, Libor'

_publ_section_title
;
 Facile activation of alkynes with a boraguanidinato-stabilized germylene:
 a combined experimental and theoretical study
;
_journal_issue 36
_journal_name_full 'Dalton Transactions'
_journal_page_first 12339
_journal_page_last 12353
_journal_paper_doi 10.1039/C7DT01950E
_journal_volume 46
_journal_year 2017
_chemical_formula_moiety 'C56 H74 B2 Fe Ge2 N6'
_chemical_formula_sum 'C56 H74 B2 Fe Ge2 N6'
_chemical_formula_weight 1053.86
_chemical_name_systematic
; 
 ? 
;
_space_group_IT_number 15
_symmetry_cell_setting monoclinic
_symmetry_space_group_name_Hall '-C 2yc'
_symmetry_space_group_name_H-M 'C 1 2/c 1'
_atom_sites_solution_hydrogens geom
_atom_sites_solution_primary direct
_atom_sites_solution_secondary difmap
_audit_creation_method SHELXL-97
_audit_update_record
;
2017-02-17 deposited with the CCDC.
2017-08-24 downloaded from the CCDC.
;
_cell_angle_alpha 90
_cell_angle_beta 112.682(3)
_cell_angle_gamma 90
_cell_formula_units_Z 8
_cell_length_a 52.0662(4)
_cell_length_b 10.3231(2)
_cell_length_c 21.2294(4)
_cell_measurement_reflns_used 97676
_cell_measurement_temperature 150(1)
_cell_measurement_theta_max 27.5
_cell_measurement_theta_min 1
_cell_volume 10528.0(4)
_computing_cell_refinement 'COLLECT and DENZO'
_computing_data_collection 'COLLECT (Hooft, 1998) and DENZO (Otwinowski & Minor, 1997)'
_computing_data_reduction 'COLLECT and DENZO'
_computing_molecular_graphics 'PLATON (Spek, 2003)'
_computing_publication_material 'SHELXL-97 (Sheldrick, 2008)'
_computing_structure_refinement 'SHELXL-97 (Sheldrick, 2008)'
_computing_structure_solution 'SIR92 (Altomare et al., 1994)'
_diffrn_ambient_temperature 150(1)
_diffrn_detector_area_resol_mean 9.091
_diffrn_measured_fraction_theta_full 0.995
_diffrn_measured_fraction_theta_max 0.995
_diffrn_measurement_device_type 'Bruker Nonius KappaCCD area detector'
_diffrn_measurement_method '\f and \w scans to fill the Ewald sphere'
_diffrn_radiation_monochromator graphite
_diffrn_radiation_source 'fine-focus sealed tube'
_diffrn_radiation_type MoK\a
_diffrn_radiation_wavelength 0.71073
_diffrn_reflns_av_R_equivalents 0.1057
_diffrn_reflns_av_sigmaI/netI 0.0531
_diffrn_reflns_limit_h_max 67
_diffrn_reflns_limit_h_min -67
_diffrn_reflns_limit_k_max 13
_diffrn_reflns_limit_k_min -13
_diffrn_reflns_limit_l_max 24
_diffrn_reflns_limit_l_min -27
_diffrn_reflns_number 97484
_diffrn_reflns_theta_full 27.50
_diffrn_reflns_theta_max 27.50
_diffrn_reflns_theta_min 2.02
_diffrn_standards_number 0
_exptl_absorpt_coefficient_mu 1.449
_exptl_absorpt_correction_T_max 0.867
_exptl_absorpt_correction_T_min 0.703
_exptl_absorpt_correction_type integration
_exptl_absorpt_process_details
;
Gaussian integration (Coppens, 1970)
;
_exptl_crystal_colour orange
_exptl_crystal_density_diffrn 1.330
_exptl_crystal_density_method 'not measured'
_exptl_crystal_description block
_exptl_crystal_F_000 4416
_exptl_crystal_size_max 0.46
_exptl_crystal_size_mid 0.23
_exptl_crystal_size_min 0.11
_refine_diff_density_max 0.679
_refine_diff_density_min -0.684
_refine_diff_density_rms 0.090
_refine_ls_extinction_method none
_refine_ls_goodness_of_fit_ref 1.153
_refine_ls_hydrogen_treatment constr
_refine_ls_matrix_type full
_refine_ls_number_parameters 604
_refine_ls_number_reflns 12046
_refine_ls_number_restraints 0
_refine_ls_restrained_S_all 1.153
_refine_ls_R_factor_all 0.0791
_refine_ls_R_factor_gt 0.0439
_refine_ls_shift/su_max 0.002
_refine_ls_shift/su_mean 0.000
_refine_ls_structure_factor_coef Fsqd
_refine_ls_weighting_details 'calc w=1/[\s^2^(Fo^2^)+(0.0096P)^2^+36.4344P] where P=(Fo^2^+2Fc^2^)/3'
_refine_ls_weighting_scheme calc
_refine_ls_wR_factor_gt 0.0756
_refine_ls_wR_factor_ref 0.0899
_reflns_number_gt 8940
_reflns_number_total 12046
_reflns_threshold_expression >2sigma(I)
_cod_data_source_file c7dt01950e5.cif
_cod_data_source_block 2a
_cod_original_sg_symbol_H-M 'C 2/c'
_cod_database_code 1546887

loop_
_symmetry_equiv_pos_as_xyz
'x, y, z'
'-x, y, -z+1/2'
'x+1/2, y+1/2, z'
'-x+1/2, y+1/2, -z+1/2'
'-x, -y, -z'
'x, -y, z-1/2'
'-x+1/2, -y+1/2, -z'
'x+1/2, -y+1/2, z-1/2'

loop_
_atom_site_label
_atom_site_type_symbol
_atom_site_fract_x
_atom_site_fract_y
_atom_site_fract_z
_atom_site_U_iso_or_equiv
_atom_site_adp_type
_atom_site_occupancy
_atom_site_symmetry_multiplicity
_atom_site_calc_flag
_atom_site_refinement_flags
Ge1 Ge 0.395763(6) 0.27245(3) 0.691126(14) 0.01534(7) Uani 1 1 d .
Ge2 Ge 0.354985(6) 0.14919(3) 0.694903(15) 0.01591(7) Uani 1 1 d .
Fe1 Fe 0.466164(9) 0.12914(5) 0.87599(2) 0.02494(11) Uani 1 1 d .
N1 N 0.41135(5) 0.4373(2) 0.71224(11) 0.0170(5) Uani 1 1 d .
N5 N 0.32443(5) 0.0583(2) 0.63473(12) 0.0174(5) Uani 1 1 d .
N2 N 0.40460(5) 0.3166(2) 0.61707(11) 0.0176(5) Uani 1 1 d .
N4 N 0.32622(5) 0.1891(2) 0.72351(12) 0.0181(5) Uani 1 1 d .
N3 N 0.42070(5) 0.5554(2) 0.61546(12) 0.0230(6) Uani 1 1 d .
C9 C 0.39366(6) 0.2614(3) 0.55088(14) 0.0173(6) Uani 1 1 d .
N6 N 0.27958(5) 0.0660(2) 0.65932(12) 0.0199(5) Uani 1 1 d .
C46 C 0.38844(6) 0.0555(3) 0.75076(15) 0.0230(6) Uani 1 1 d .
H46 H 0.3888 -0.0199 0.7751 0.028 Uiso 1 1 d R
C10 C 0.36725(6) 0.2951(3) 0.50415(15) 0.0212(6) Uani 1 1 d .
C1 C 0.42164(6) 0.5113(3) 0.77279(14) 0.0172(6) Uani 1 1 d .
C37 C 0.30878(9) 0.0753(4) 0.49101(17) 0.0449(10) Uani 1 1 d .
H37A H 0.3051 0.0628 0.4435 0.054 Uiso 1 1 d R
H37B H 0.3244 0.1322 0.5108 0.054 Uiso 1 1 d R
H37C H 0.2927 0.1130 0.4956 0.054 Uiso 1 1 d R
C28 C 0.30550(6) 0.4022(3) 0.71747(15) 0.0222(6) Uani 1 1 d .
C5 C 0.41258(7) 0.6225(3) 0.86250(16) 0.0298(7) Uani 1 1 d .
H5 H 0.4002 0.6475 0.8821 0.036 Uiso 1 1 d R
C47 C 0.43967(6) 0.0767(3) 0.78048(15) 0.0230(6) Uani 1 1 d .
C45 C 0.41080(6) 0.1170(3) 0.74878(14) 0.0174(6) Uani 1 1 d .
C25 C 0.32609(7) 0.4118(3) 0.85895(17) 0.0302(8) Uani 1 1 d .
H25 H 0.3330 0.4160 0.9064 0.036 Uiso 1 1 d R
C7 C 0.47116(6) 0.5054(3) 0.77637(17) 0.0285(7) Uani 1 1 d .
H7A H 0.4853 0.5707 0.7861 0.034 Uiso 1 1 d R
H7B H 0.4624 0.4931 0.7279 0.034 Uiso 1 1 d R
H7C H 0.4795 0.4255 0.7977 0.034 Uiso 1 1 d R
C23 C 0.32117(6) 0.2993(3) 0.75603(15) 0.0199(6) Uani 1 1 d .
B1 B 0.41315(6) 0.4474(3) 0.64462(16) 0.0183(7) Uani 1 1 d .
C21 C 0.40573(8) 0.6014(5) 0.49050(18) 0.0553(12) Uani 1 1 d .
H21A H 0.4073 0.6938 0.4955 0.066 Uiso 1 1 d R
H21B H 0.3872 0.5750 0.4842 0.066 Uiso 1 1 d R
H21C H 0.4096 0.5757 0.4516 0.066 Uiso 1 1 d R
C27 C 0.29960(6) 0.5072(3) 0.75086(18) 0.0291(7) Uani 1 1 d .
H27 H 0.2890 0.5757 0.7256 0.035 Uiso 1 1 d R
C6 C 0.40297(6) 0.5487(3) 0.80313(15) 0.0211(6) Uani 1 1 d .
C24 C 0.33262(6) 0.3058(3) 0.82807(15) 0.0232(7) Uani 1 1 d .
C31 C 0.32285(6) -0.0586(3) 0.59841(15) 0.0217(6) Uani 1 1 d .
C3 C 0.45848(7) 0.6213(3) 0.86333(16) 0.0288(7) Uani 1 1 d .
H3 H 0.4771 0.6456 0.8840 0.035 Uiso 1 1 d R
C39 C 0.26546(6) 0.0742(3) 0.70823(16) 0.0279(7) Uani 1 1 d .
H39 H 0.2493 0.0164 0.6904 0.033 Uiso 1 1 d R
C11 C 0.35740(7) 0.2381(3) 0.43968(15) 0.0312(8) Uani 1 1 d .
H11 H 0.3399 0.2609 0.4080 0.037 Uiso 1 1 d R
C48 C 0.45018(7) -0.0356(3) 0.82210(17) 0.0309(8) Uani 1 1 d .
H48 H 0.4396 -0.0978 0.8328 0.037 Uiso 1 1 d R
C53 C 0.44468(8) 0.1752(4) 0.93486(17) 0.0374(9) Uani 1 1 d .
H53 H 0.4269 0.1462 0.9282 0.045 Uiso 1 1 d R
C4 C 0.44000(8) 0.6589(3) 0.89228(16) 0.0337(8) Uani 1 1 d .
H4 H 0.4461 0.7084 0.9320 0.040 Uiso 1 1 d R
C14 C 0.40960(7) 0.1691(3) 0.53346(16) 0.0269(7) Uani 1 1 d .
C17 C 0.42162(8) 0.6856(3) 0.64503(17) 0.0335(8) Uani 1 1 d .
H17 H 0.4231 0.6713 0.6920 0.040 Uiso 1 1 d R
C2 C 0.44972(6) 0.5476(3) 0.80362(14) 0.0212(6) Uani 1 1 d .
C18 C 0.39563(9) 0.7623(4) 0.6112(3) 0.0679(14) Uani 1 1 d .
H18A H 0.3943 0.7876 0.5664 0.082 Uiso 1 1 d R
H18B H 0.3961 0.8383 0.6377 0.082 Uiso 1 1 d R
H18C H 0.3798 0.7105 0.6073 0.082 Uiso 1 1 d R
C30 C 0.29455(7) 0.4001(3) 0.64061(16) 0.0312(8) Uani 1 1 d .
H30A H 0.3098 0.3899 0.6262 0.037 Uiso 1 1 d R
H30B H 0.2851 0.4799 0.6229 0.037 Uiso 1 1 d R
H30C H 0.2818 0.3290 0.6237 0.037 Uiso 1 1 d R
C49 C 0.47940(7) -0.0359(4) 0.84352(18) 0.0403(9) Uani 1 1 d .
H49 H 0.4914 -0.0982 0.8713 0.048 Uiso 1 1 d R
C36 C 0.32768(7) -0.1784(3) 0.63164(18) 0.0308(8) Uani 1 1 d .
C8 C 0.37341(6) 0.5061(3) 0.77295(17) 0.0288(7) Uani 1 1 d .
H8A H 0.3655 0.5276 0.7253 0.035 Uiso 1 1 d R
H8B H 0.3631 0.5491 0.7959 0.035 Uiso 1 1 d R
H8C H 0.3725 0.4141 0.7783 0.035 Uiso 1 1 d R
B2 B 0.30721(7) 0.1032(3) 0.67132(16) 0.0182(7) Uani 1 1 d .
C15 C 0.34964(7) 0.3901(3) 0.52339(16) 0.0287(7) Uani 1 1 d .
H15A H 0.3322 0.4015 0.4855 0.034 Uiso 1 1 d R
H15B H 0.3591 0.4718 0.5350 0.034 Uiso 1 1 d R
H15C H 0.3463 0.3574 0.5619 0.034 Uiso 1 1 d R
C42 C 0.26273(6) 0.0018(3) 0.59421(15) 0.0266(7) Uani 1 1 d .
H42 H 0.2739 0.0029 0.5662 0.032 Uiso 1 1 d R
C20 C 0.42573(7) 0.5405(4) 0.55155(16) 0.0370(9) Uani 1 1 d .
H20 H 0.4198 0.4503 0.5409 0.044 Uiso 1 1 d R
C51 C 0.46303(6) 0.1439(4) 0.77729(16) 0.0298(7) Uani 1 1 d .
H51 H 0.4624 0.2205 0.7537 0.036 Uiso 1 1 d R
C50 C 0.48741(7) 0.0738(4) 0.81626(17) 0.0407(9) Uani 1 1 d .
H50 H 0.5056 0.0962 0.8227 0.049 Uiso 1 1 d R
C40 C 0.25417(8) 0.2079(4) 0.7136(2) 0.0426(10) Uani 1 1 d .
H40A H 0.2693 0.2673 0.7340 0.051 Uiso 1 1 d R
H40B H 0.2433 0.2031 0.7411 0.051 Uiso 1 1 d R
H40C H 0.2427 0.2376 0.6687 0.051 Uiso 1 1 d R
C33 C 0.31182(7) -0.1674(4) 0.4910(2) 0.0428(10) Uani 1 1 d .
H33 H 0.3065 -0.1645 0.4438 0.051 Uiso 1 1 d R
C26 C 0.30955(7) 0.5108(3) 0.82137(18) 0.0323(8) Uani 1 1 d .
H26 H 0.3050 0.5800 0.8432 0.039 Uiso 1 1 d R
C16 C 0.43778(8) 0.1316(4) 0.58396(19) 0.0436(9) Uani 1 1 d .
H16A H 0.4456 0.0661 0.5645 0.052 Uiso 1 1 d R
H16B H 0.4361 0.0984 0.6244 0.052 Uiso 1 1 d R
H16C H 0.4497 0.2061 0.5954 0.052 Uiso 1 1 d R
C35 C 0.32427(7) -0.2904(4) 0.5930(2) 0.0445(10) Uani 1 1 d .
H35 H 0.3276 -0.3705 0.6148 0.053 Uiso 1 1 d R
C52 C 0.45099(7) 0.2887(3) 0.90696(16) 0.0320(8) Uani 1 1 d .
H52 H 0.4381 0.3467 0.8783 0.038 Uiso 1 1 d R
C32 C 0.31491(6) -0.0529(3) 0.52692(16) 0.0289(7) Uani 1 1 d .
C22 C 0.45478(9) 0.5271(5) 0.5589(2) 0.0620(14) Uani 1 1 d .
H22A H 0.4553 0.4948 0.5170 0.074 Uiso 1 1 d R
H22B H 0.4642 0.4675 0.5952 0.074 Uiso 1 1 d R
H22C H 0.4638 0.6100 0.5692 0.074 Uiso 1 1 d R
C13 C 0.39868(8) 0.1143(3) 0.46853(18) 0.0375(9) Uani 1 1 d .
H13 H 0.4091 0.0528 0.4569 0.045 Uiso 1 1 d R
C29 C 0.35164(7) 0.2014(3) 0.86938(16) 0.0319(8) Uani 1 1 d .
H29A H 0.3698 0.2130 0.8686 0.038 Uiso 1 1 d R
H29B H 0.3445 0.1182 0.8505 0.038 Uiso 1 1 d R
H29C H 0.3529 0.2062 0.9156 0.038 Uiso 1 1 d R
C54 C 0.46977(9) 0.1141(4) 0.97496(18) 0.0484(11) Uani 1 1 d .
H54 H 0.4715 0.0368 0.9987 0.058 Uiso 1 1 d R
C19 C 0.44665(9) 0.7680(4) 0.6508(3) 0.0594(12) Uani 1 1 d .
H19A H 0.4635 0.7204 0.6744 0.071 Uiso 1 1 d R
H19B H 0.4467 0.8459 0.6756 0.071 Uiso 1 1 d R
H19C H 0.4455 0.7898 0.6058 0.071 Uiso 1 1 d R
C56 C 0.48007(8) 0.2978(4) 0.92979(19) 0.0400(9) Uani 1 1 d .
H56 H 0.4899 0.3634 0.9189 0.048 Uiso 1 1 d R
C55 C 0.49181(8) 0.1907(4) 0.97198(18) 0.0473(10) Uani 1 1 d .
H55 H 0.5107 0.1732 0.9943 0.057 Uiso 1 1 d R
C41 C 0.28365(8) 0.0217(4) 0.77810(17) 0.0440(10) Uani 1 1 d .
H41A H 0.2896 -0.0644 0.7732 0.053 Uiso 1 1 d R
H41B H 0.2732 0.0194 0.8067 0.053 Uiso 1 1 d R
H41C H 0.2996 0.0765 0.7985 0.053 Uiso 1 1 d R
C43 C 0.23607(7) 0.0758(4) 0.55491(17) 0.0379(9) Uani 1 1 d .
H43A H 0.2244 0.0771 0.5807 0.045 Uiso 1 1 d R
H43B H 0.2264 0.0338 0.5119 0.045 Uiso 1 1 d R
H43C H 0.2405 0.1630 0.5471 0.045 Uiso 1 1 d R
C34 C 0.31630(8) -0.2851(4) 0.5234(2) 0.0505(11) Uani 1 1 d .
H34 H 0.3139 -0.3613 0.4984 0.061 Uiso 1 1 d R
C38 C 0.33622(8) -0.1890(4) 0.70783(19) 0.0439(10) Uani 1 1 d .
H38A H 0.3276 -0.2637 0.7182 0.053 Uiso 1 1 d R
H38B H 0.3304 -0.1126 0.7245 0.053 Uiso 1 1 d R
H38C H 0.3561 -0.1972 0.7293 0.053 Uiso 1 1 d R
C44 C 0.25655(7) -0.1400(4) 0.60273(19) 0.0388(9) Uani 1 1 d .
H44A H 0.2736 -0.1846 0.6283 0.047 Uiso 1 1 d R
H44B H 0.2479 -0.1794 0.5586 0.047 Uiso 1 1 d R
H44C H 0.2442 -0.1453 0.6266 0.047 Uiso 1 1 d R
C12 C 0.37316(8) 0.1483(3) 0.42200(17) 0.0377(9) Uani 1 1 d .
H12 H 0.3665 0.1116 0.3786 0.045 Uiso 1 1 d R

loop_
_atom_site_aniso_label
_atom_site_aniso_U_11
_atom_site_aniso_U_22
_atom_site_aniso_U_33
_atom_site_aniso_U_23
_atom_site_aniso_U_13
_atom_site_aniso_U_12
Ge1 0.01208(14) 0.01724(15) 0.01624(14) 0.00133(12) 0.00494(11) -0.00037(12)
Ge2 0.01219(14) 0.01643(15) 0.01844(15) -0.00108(12) 0.00515(11) -0.00184(12)
Fe1 0.0164(2) 0.0324(3) 0.0225(2) 0.00850(19) 0.00353(18) 0.00101(19)
N1 0.0175(12) 0.0177(13) 0.0173(11) 0.0011(10) 0.0085(10) -0.0024(10)
N5 0.0136(12) 0.0162(12) 0.0217(12) -0.0049(10) 0.0060(10) -0.0045(10)
N2 0.0182(12) 0.0194(13) 0.0159(11) 0.0003(10) 0.0073(10) -0.0005(10)
N4 0.0128(12) 0.0207(13) 0.0215(12) -0.0036(10) 0.0073(10) -0.0025(10)
N3 0.0263(14) 0.0264(14) 0.0187(12) -0.0002(11) 0.0112(11) -0.0061(11)
C9 0.0205(14) 0.0149(14) 0.0163(13) 0.0025(11) 0.0071(11) -0.0012(11)
N6 0.0147(12) 0.0258(14) 0.0196(12) -0.0045(10) 0.0069(10) -0.0058(10)
C46 0.0206(15) 0.0215(16) 0.0241(15) 0.0046(13) 0.0056(13) 0.0005(13)
C10 0.0233(15) 0.0191(16) 0.0215(14) 0.0034(12) 0.0089(12) -0.0029(12)
C1 0.0179(14) 0.0164(15) 0.0179(13) 0.0014(11) 0.0074(12) -0.0039(11)
C37 0.055(3) 0.056(3) 0.0249(18) -0.0057(17) 0.0168(18) -0.023(2)
C28 0.0155(15) 0.0232(16) 0.0299(16) -0.0014(13) 0.0109(13) -0.0037(12)
C5 0.041(2) 0.0270(18) 0.0293(17) -0.0029(14) 0.0225(16) 0.0000(15)
C47 0.0184(15) 0.0280(17) 0.0219(15) 0.0030(13) 0.0070(12) 0.0035(13)
C45 0.0170(14) 0.0173(15) 0.0165(13) 0.0016(11) 0.0050(11) 0.0004(11)
C25 0.0240(17) 0.041(2) 0.0287(17) -0.0165(15) 0.0135(14) -0.0099(15)
C7 0.0156(15) 0.037(2) 0.0326(17) 0.0027(15) 0.0085(13) -0.0032(14)
C23 0.0161(14) 0.0227(16) 0.0244(15) -0.0070(12) 0.0116(12) -0.0075(12)
B1 0.0094(15) 0.0253(18) 0.0187(16) -0.0014(14) 0.0039(12) 0.0010(13)
C21 0.042(2) 0.100(4) 0.0263(19) 0.022(2) 0.0155(17) 0.024(2)
C27 0.0168(16) 0.0253(18) 0.047(2) -0.0033(15) 0.0143(15) -0.0001(13)
C6 0.0240(16) 0.0202(16) 0.0226(15) -0.0010(12) 0.0126(13) -0.0004(13)
C24 0.0172(15) 0.0287(17) 0.0250(15) -0.0061(13) 0.0095(13) -0.0063(13)
C31 0.0123(14) 0.0227(16) 0.0301(16) -0.0095(13) 0.0082(12) -0.0061(12)
C3 0.0260(17) 0.0281(18) 0.0267(16) 0.0003(14) 0.0041(14) -0.0089(14)
C39 0.0222(16) 0.0366(19) 0.0298(17) -0.0079(15) 0.0153(14) -0.0135(14)
C11 0.0307(18) 0.036(2) 0.0189(15) 0.0051(14) 0.0014(13) -0.0097(15)
C48 0.0254(17) 0.0256(18) 0.0353(18) 0.0065(14) 0.0048(15) 0.0052(14)
C53 0.037(2) 0.046(2) 0.0340(19) 0.0031(17) 0.0197(17) -0.0057(17)
C4 0.043(2) 0.032(2) 0.0229(16) -0.0077(14) 0.0095(15) -0.0080(16)
C14 0.0344(18) 0.0191(17) 0.0303(17) -0.0002(13) 0.0160(15) 0.0044(14)
C17 0.050(2) 0.0250(18) 0.0286(17) 0.0019(14) 0.0178(16) -0.0091(16)
C2 0.0214(15) 0.0209(16) 0.0199(14) 0.0038(12) 0.0065(12) -0.0036(12)
C18 0.052(3) 0.052(3) 0.107(4) -0.031(3) 0.039(3) 0.004(2)
C30 0.0315(19) 0.0303(19) 0.0315(17) 0.0070(14) 0.0118(15) 0.0045(15)
C49 0.0290(19) 0.046(2) 0.037(2) 0.0068(17) 0.0023(16) 0.0182(17)
C36 0.0197(16) 0.0214(17) 0.048(2) -0.0050(15) 0.0092(15) -0.0027(13)
C8 0.0216(16) 0.0308(19) 0.0398(19) -0.0042(15) 0.0183(15) -0.0002(14)
B2 0.0183(16) 0.0173(17) 0.0188(15) 0.0024(13) 0.0069(13) -0.0004(13)
C15 0.0221(16) 0.0334(19) 0.0268(16) 0.0089(14) 0.0053(13) 0.0068(14)
C42 0.0151(15) 0.039(2) 0.0233(16) -0.0093(14) 0.0046(13) -0.0066(14)
C20 0.0250(18) 0.069(3) 0.0189(15) 0.0073(17) 0.0111(14) -0.0005(18)
C51 0.0170(15) 0.048(2) 0.0243(16) 0.0044(15) 0.0074(13) -0.0004(15)
C50 0.0148(16) 0.073(3) 0.0322(18) 0.0002(19) 0.0063(14) 0.0072(17)
C40 0.036(2) 0.043(2) 0.065(3) -0.0200(19) 0.037(2) -0.0161(18)
C33 0.0300(19) 0.061(3) 0.043(2) -0.033(2) 0.0201(17) -0.0155(19)
C26 0.0250(17) 0.0308(19) 0.047(2) -0.0182(16) 0.0200(16) -0.0058(15)
C16 0.041(2) 0.047(2) 0.044(2) -0.0014(18) 0.0179(18) 0.0211(19)
C35 0.0187(17) 0.0217(19) 0.083(3) -0.0079(19) 0.0081(19) -0.0019(14)
C52 0.0369(19) 0.036(2) 0.0227(16) 0.0063(15) 0.0108(15) 0.0052(16)
C32 0.0203(16) 0.040(2) 0.0288(17) -0.0128(15) 0.0120(14) -0.0099(15)
C22 0.043(2) 0.108(4) 0.032(2) -0.002(2) 0.0115(19) 0.032(3)
C13 0.057(2) 0.0259(19) 0.0354(19) -0.0078(15) 0.0239(19) 0.0036(17)
C29 0.0297(18) 0.040(2) 0.0216(16) -0.0027(14) 0.0046(14) -0.0018(15)
C54 0.074(3) 0.042(2) 0.0271(18) 0.0153(17) 0.017(2) 0.011(2)
C19 0.047(3) 0.024(2) 0.091(3) -0.002(2) 0.010(2) -0.0102(19)
C56 0.040(2) 0.038(2) 0.043(2) -0.0032(17) 0.0165(18) -0.0101(17)
C55 0.033(2) 0.063(3) 0.0301(19) -0.0039(18) -0.0063(16) 0.008(2)
C41 0.042(2) 0.064(3) 0.0288(18) -0.0024(18) 0.0174(17) -0.024(2)
C43 0.0197(17) 0.057(3) 0.0317(18) -0.0029(17) 0.0039(14) -0.0011(16)
C34 0.029(2) 0.039(2) 0.080(3) -0.037(2) 0.017(2) -0.0088(18)
C38 0.040(2) 0.026(2) 0.057(2) 0.0148(17) 0.0089(19) -0.0012(16)
C44 0.0280(19) 0.040(2) 0.046(2) -0.0162(18) 0.0111(16) -0.0104(16)
C12 0.057(2) 0.031(2) 0.0251(17) -0.0108(15) 0.0169(17) -0.0146(18)

loop_
_atom_type_symbol
_atom_type_description
_atom_type_scat_dispersion_real
_atom_type_scat_dispersion_imag
_atom_type_scat_source
C C 0.0033 0.0016 'International Tables Vol C Tables 4.2.6.8 and 6.1.1.4'
H H 0.0000 0.0000 'International Tables Vol C Tables 4.2.6.8 and 6.1.1.4'
N N 0.0061 0.0033 'International Tables Vol C Tables 4.2.6.8 and 6.1.1.4'
B B 0.0013 0.0007 'International Tables Vol C Tables 4.2.6.8 and 6.1.1.4'
Fe Fe 0.3463 0.8444 'International Tables Vol C Tables 4.2.6.8 and 6.1.1.4'
Ge Ge 0.1547 1.8001 'International Tables Vol C Tables 4.2.6.8 and 6.1.1.4'

loop_
_exptl_crystal_face_index_h
_exptl_crystal_face_index_k
_exptl_crystal_face_index_l
_exptl_crystal_face_perp_dist
1 0 -1 0.161
1 0 1 0.105
-1 0 0 0.055
1 0 0 0.047
0 -1 0 0.074
-1 1 1 0.108
1 -1 -1 0.116
-1 0 1 0.164

loop_
_geom_angle_atom_site_label_1
_geom_angle_atom_site_label_2
_geom_angle_atom_site_label_3
_geom_angle
N2 Ge1 N1 75.68(10)
N2 Ge1 C45 123.53(11)
N1 Ge1 C45 123.89(11)
N2 Ge1 B1 37.83(10)
N1 Ge1 B1 38.07(10)
C45 Ge1 B1 137.78(11)
N2 Ge1 Ge2 129.94(7)
N1 Ge1 Ge2 138.80(7)
C45 Ge1 Ge2 72.98(8)
B1 Ge1 Ge2 148.88(8)
N5 Ge2 N4 75.78(10)
N5 Ge2 C46 119.61(12)
N4 Ge2 C46 123.63(11)
N5 Ge2 B2 37.97(10)
N4 Ge2 B2 37.86(11)
C46 Ge2 B2 130.12(12)
N5 Ge2 Ge1 138.09(7)
N4 Ge2 Ge1 134.06(7)
C46 Ge2 Ge1 72.60(9)
B2 Ge2 Ge1 157.26(8)
C53 Fe1 C47 110.66(14)
C53 Fe1 C48 109.78(15)
C47 Fe1 C48 41.12(12)
C53 Fe1 C52 40.45(14)
C47 Fe1 C52 109.72(13)
C48 Fe1 C52 136.75(14)
C53 Fe1 C54 40.35(15)
C47 Fe1 C54 139.66(16)
C48 Fe1 C54 111.70(16)
C52 Fe1 C54 67.89(14)
C53 Fe1 C51 140.26(14)
C47 Fe1 C51 40.84(12)
C48 Fe1 C51 68.45(14)
C52 Fe1 C51 112.47(14)
C54 Fe1 C51 179.35(16)
C53 Fe1 C49 137.48(15)
C47 Fe1 C49 68.37(13)
C48 Fe1 C49 40.29(14)
C52 Fe1 C49 176.96(15)
C54 Fe1 C49 111.88(16)
C51 Fe1 C49 67.80(14)
C53 Fe1 C56 67.60(15)
C47 Fe1 C56 137.45(14)
C48 Fe1 C56 176.82(14)
C52 Fe1 C56 40.07(14)
C54 Fe1 C56 67.64(16)
C51 Fe1 C56 112.25(15)
C49 Fe1 C56 142.89(15)
C53 Fe1 C50 177.41(16)
C47 Fe1 C50 68.39(13)
C48 Fe1 C50 67.86(15)
C52 Fe1 C50 142.04(15)
C54 Fe1 C50 138.98(16)
C51 Fe1 C50 40.42(13)
C49 Fe1 C50 39.99(15)
C56 Fe1 C50 114.80(16)
C53 Fe1 C55 67.63(16)
C47 Fe1 C55 177.10(15)
C48 Fe1 C55 141.37(15)
C52 Fe1 C55 67.43(15)
C54 Fe1 C55 40.36(17)
C51 Fe1 C55 139.16(16)
C49 Fe1 C55 114.50(15)
C56 Fe1 C55 39.95(15)
C50 Fe1 C55 113.43(15)
C1 N1 B1 134.6(2)
C1 N1 Ge1 133.65(18)
B1 N1 Ge1 90.88(18)
C31 N5 B2 129.6(2)
C31 N5 Ge2 131.05(19)
B2 N5 Ge2 90.71(17)
C9 N2 B1 135.1(2)
C9 N2 Ge1 127.24(19)
B1 N2 Ge1 91.40(17)
C23 N4 B2 131.3(2)
C23 N4 Ge2 131.56(19)
B2 N4 Ge2 90.76(17)
B1 N3 C17 120.3(2)
B1 N3 C20 119.9(3)
C17 N3 C20 119.6(3)
C10 C9 C14 120.2(3)
C10 C9 N2 121.0(3)
C14 C9 N2 118.8(3)
B2 N6 C42 119.1(2)
B2 N6 C39 126.9(2)
C42 N6 C39 113.8(2)
C45 C46 Ge2 109.2(2)
C45 C46 H46 125.5
Ge2 C46 H46 125.3
C11 C10 C9 118.8(3)
C11 C10 C15 120.7(3)
C9 C10 C15 120.5(3)
C2 C1 C6 119.4(3)
C2 C1 N1 122.1(2)
C6 C1 N1 118.5(2)
C32 C37 H37A 109.4
C32 C37 H37B 109.8
H37A C37 H37B 109.5
C32 C37 H37C 109.2
H37A C37 H37C 109.5
H37B C37 H37C 109.5
C27 C28 C23 119.2(3)
C27 C28 C30 119.8(3)
C23 C28 C30 121.0(3)
C4 C5 C6 121.0(3)
C4 C5 H5 119.8
C6 C5 H5 119.3
C51 C47 C48 107.1(3)
C51 C47 C45 126.1(3)
C48 C47 C45 126.8(3)
C51 C47 Fe1 69.82(18)
C48 C47 Fe1 69.51(18)
C45 C47 Fe1 124.6(2)
C46 C45 C47 127.3(3)
C46 C45 Ge1 105.2(2)
C47 C45 Ge1 127.5(2)
C26 C25 C24 121.7(3)
C26 C25 H25 119.2
C24 C25 H25 119.1
C2 C7 H7A 109.5
C2 C7 H7B 109.4
H7A C7 H7B 109.5
C2 C7 H7C 109.4
H7A C7 H7C 109.5
H7B C7 H7C 109.5
C28 C23 N4 120.3(3)
C28 C23 C24 120.4(3)
N4 C23 C24 119.3(3)
N3 B1 N2 130.4(3)
N3 B1 N1 128.2(3)
N2 B1 N1 101.5(2)
N3 B1 Ge1 174.3(2)
N2 B1 Ge1 50.77(13)
N1 B1 Ge1 51.05(14)
C20 C21 H21A 109.3
C20 C21 H21B 109.7
H21A C21 H21B 109.5
C20 C21 H21C 109.4
H21A C21 H21C 109.5
H21B C21 H21C 109.5
C26 C27 C28 120.5(3)
C26 C27 H27 119.7
C28 C27 H27 119.8
C5 C6 C1 119.6(3)
C5 C6 C8 120.2(3)
C1 C6 C8 120.2(3)
C25 C24 C23 118.2(3)
C25 C24 C29 121.3(3)
C23 C24 C29 120.5(3)
C36 C31 C32 120.0(3)
C36 C31 N5 121.1(3)
C32 C31 N5 118.8(3)
C4 C3 C2 121.1(3)
C4 C3 H3 119.5
C2 C3 H3 119.4
N6 C39 C41 111.8(3)
N6 C39 C40 114.4(3)
C41 C39 C40 111.3(3)
N6 C39 H39 106.1
C41 C39 H39 106.1
C40 C39 H39 106.4
C12 C11 C10 121.2(3)
C12 C11 H11 119.4
C10 C11 H11 119.5
C49 C48 C47 108.0(3)
C49 C48 Fe1 70.4(2)
C47 C48 Fe1 69.36(18)
C49 C48 H48 125.9
C47 C48 H48 126.1
Fe1 C48 H48 126.2
C54 C53 C52 108.4(3)
C54 C53 Fe1 70.3(2)
C52 C53 Fe1 70.26(19)
C54 C53 H53 125.9
C52 C53 H53 125.7
Fe1 C53 H53 125.7
C5 C4 C3 119.8(3)
C5 C4 H4 120.1
C3 C4 H4 120.1
C13 C14 C9 118.7(3)
C13 C14 C16 121.1(3)
C9 C14 C16 120.2(3)
N3 C17 C18 113.8(3)
N3 C17 C19 115.5(3)
C18 C17 C19 109.4(3)
N3 C17 H17 105.8
C18 C17 H17 105.8
C19 C17 H17 105.7
C3 C2 C1 119.1(3)
C3 C2 C7 118.4(3)
C1 C2 C7 122.5(3)
C17 C18 H18A 109.2
C17 C18 H18B 109.7
H18A C18 H18B 109.5
C17 C18 H18C 109.6
H18A C18 H18C 109.5
H18B C18 H18C 109.5
C28 C30 H30A 109.4
C28 C30 H30B 109.5
H30A C30 H30B 109.5
C28 C30 H30C 109.5
H30A C30 H30C 109.5
H30B C30 H30C 109.5
C50 C49 C48 108.6(3)
C50 C49 Fe1 70.2(2)
C48 C49 Fe1 69.3(2)
C50 C49 H49 125.8
C48 C49 H49 125.6
Fe1 C49 H49 126.1
C35 C36 C31 118.8(3)
C35 C36 C38 119.4(3)
C31 C36 C38 121.8(3)
C6 C8 H8A 109.7
C6 C8 H8B 109.3
H8A C8 H8B 109.5
C6 C8 H8C 109.4
H8A C8 H8C 109.5
H8B C8 H8C 109.5
N6 B2 N4 130.1(3)
N6 B2 N5 127.2(3)
N4 B2 N5 102.6(2)
N6 B2 Ge2 175.5(2)
N4 B2 Ge2 51.38(13)
N5 B2 Ge2 51.33(13)
C10 C15 H15A 109.4
C10 C15 H15B 109.6
H15A C15 H15B 109.5
C10 C15 H15C 109.4
H15A C15 H15C 109.5
H15B C15 H15C 109.5
N6 C42 C43 112.0(3)
N6 C42 C44 113.3(3)
C43 C42 C44 111.0(3)
N6 C42 H42 106.6
C43 C42 H42 106.9
C44 C42 H42 106.6
C21 C20 C22 119.4(3)
C21 C20 N3 116.8(3)
C22 C20 N3 116.8(3)
C21 C20 H20 98.7
C22 C20 H20 98.9
N3 C20 H20 99.0
C50 C51 C47 108.2(3)
C50 C51 Fe1 70.37(19)
C47 C51 Fe1 69.34(17)
C50 C51 H51 125.8
C47 C51 H51 126.0
Fe1 C51 H51 126.0
C49 C50 C51 108.1(3)
C49 C50 Fe1 69.8(2)
C51 C50 Fe1 69.21(18)
C49 C50 H50 125.8
C51 C50 H50 126.1
Fe1 C50 H50 126.7
C39 C40 H40A 109.8
C39 C40 H40B 109.6
H40A C40 H40B 109.5
C39 C40 H40C 109.0
H40A C40 H40C 109.5
H40B C40 H40C 109.5
C34 C33 C32 121.3(4)
C34 C33 H33 119.5
C32 C33 H33 119.3
C25 C26 C27 119.8(3)
C25 C26 H26 120.2
C27 C26 H26 120.0
C14 C16 H16A 109.6
C14 C16 H16B 109.4
H16A C16 H16B 109.5
C14 C16 H16C 109.5
H16A C16 H16C 109.4
H16B C16 H16C 109.5
C34 C35 C36 121.2(4)
C34 C35 H35 119.4
C36 C35 H35 119.3
C56 C52 C53 107.8(3)
C56 C52 Fe1 70.5(2)
C53 C52 Fe1 69.3(2)
C56 C52 H52 126.3
C53 C52 H52 125.9
Fe1 C52 H52 125.4
C33 C32 C31 118.8(3)
C33 C32 C37 121.2(3)
C31 C32 C37 120.0(3)
C20 C22 H22A 109.3
C20 C22 H22B 109.6
H22A C22 H22B 109.5
C20 C22 H22C 109.5
H22A C22 H22C 109.4
H22B C22 H22C 109.5
C12 C13 C14 121.7(3)
C12 C13 H13 119.4
C14 C13 H13 118.9
C24 C29 H29A 109.5
C24 C29 H29B 109.7
H29A C29 H29B 109.4
C24 C29 H29C 109.2
H29A C29 H29C 109.5
H29B C29 H29C 109.5
C53 C54 C55 107.6(3)
C53 C54 Fe1 69.34(19)
C55 C54 Fe1 70.5(2)
C53 C54 H54 125.9
C55 C54 H54 126.4
Fe1 C54 H54 125.1
C17 C19 H19A 109.8
C17 C19 H19B 109.6
H19A C19 H19B 109.5
C17 C19 H19C 109.0
H19A C19 H19C 109.5
H19B C19 H19C 109.5
C52 C56 C55 108.3(3)
C52 C56 Fe1 69.5(2)
C55 C56 Fe1 70.2(2)
C52 C56 H56 125.9
C55 C56 H56 125.8
Fe1 C56 H56 126.1
C56 C55 C54 107.9(3)
C56 C55 Fe1 69.8(2)
C54 C55 Fe1 69.1(2)
C56 C55 H55 126.3
C54 C55 H55 125.8
Fe1 C55 H55 126.8
C39 C41 H41A 109.3
C39 C41 H41B 109.5
H41A C41 H41B 109.5
C39 C41 H41C 109.6
H41A C41 H41C 109.5
H41B C41 H41C 109.5
C42 C43 H43A 109.7
C42 C43 H43B 109.1
H43A C43 H43B 109.5
C42 C43 H43C 109.6
H43A C43 H43C 109.5
H43B C43 H43C 109.5
C33 C34 C35 119.9(3)
C33 C34 H34 120.2
C35 C34 H34 120.0
C36 C38 H38A 109.5
C36 C38 H38B 109.4
H38A C38 H38B 109.5
C36 C38 H38C 109.5
H38A C38 H38C 109.5
H38B C38 H38C 109.5
C42 C44 H44A 109.7
C42 C44 H44B 109.4
H44A C44 H44B 109.5
C42 C44 H44C 109.4
H44A C44 H44C 109.5
H44B C44 H44C 109.5
C13 C12 C11 119.4(3)
C13 C12 H12 120.2
C11 C12 H12 120.4

loop_
_geom_bond_atom_site_label_1
_geom_bond_atom_site_label_2
_geom_bond_distance
Ge1 N2 1.857(2)
Ge1 N1 1.864(2)
Ge1 C45 1.986(3)
Ge1 B1 2.397(3)
Ge1 Ge2 2.5028(4)
Ge2 N5 1.865(2)
Ge2 N4 1.866(2)
Ge2 C46 1.945(3)
Ge2 B2 2.388(3)
Fe1 C53 2.029(3)
Fe1 C47 2.037(3)
Fe1 C48 2.039(3)
Fe1 C52 2.042(3)
Fe1 C54 2.042(3)
Fe1 C51 2.044(3)
Fe1 C49 2.054(4)
Fe1 C56 2.055(4)
Fe1 C50 2.059(3)
Fe1 C55 2.059(4)
N1 C1 1.411(4)
N1 B1 1.478(4)
N5 C31 1.417(4)
N5 B2 1.469(4)
N2 C9 1.416(3)
N2 B1 1.470(4)
N4 C23 1.407(4)
N4 B2 1.466(4)
N3 B1 1.403(4)
N3 C17 1.476(4)
N3 C20 1.486(4)
C9 C10 1.394(4)
C9 C14 1.403(4)
N6 B2 1.414(4)
N6 C42 1.478(4)
N6 C39 1.488(4)
C46 C45 1.341(4)
C46 H46 0.9300
C10 C11 1.393(4)
C10 C15 1.502(4)
C1 C2 1.403(4)
C1 C6 1.411(4)
C37 C32 1.499(5)
C37 H37A 0.9599
C37 H37B 0.9601
C37 H37C 0.9599
C28 C27 1.393(4)
C28 C23 1.397(4)
C28 C30 1.507(4)
C5 C4 1.372(5)
C5 C6 1.390(4)
C5 H5 0.9301
C47 C51 1.424(4)
C47 C48 1.432(4)
C47 C45 1.451(4)
C25 C26 1.376(5)
C25 C24 1.383(4)
C25 H25 0.9301
C7 C2 1.506(4)
C7 H7A 0.9600
C7 H7B 0.9600
C7 H7C 0.9601
C23 C24 1.413(4)
C21 C20 1.455(5)
C21 H21A 0.9600
C21 H21B 0.9601
C21 H21C 0.9602
C27 C26 1.383(5)
C27 H27 0.9300
C6 C8 1.488(4)
C24 C29 1.497(4)
C31 C36 1.398(5)
C31 C32 1.412(4)
C3 C4 1.382(5)
C3 C2 1.396(4)
C3 H3 0.9302
C39 C41 1.519(5)
C39 C40 1.522(5)
C39 H39 0.9799
C11 C12 1.383(5)
C11 H11 0.9298
C48 C49 1.410(5)
C48 H48 0.9301
C53 C54 1.404(5)
C53 C52 1.408(5)
C53 H53 0.9298
C4 H4 0.9301
C14 C13 1.393(5)
C14 C16 1.497(5)
C17 C18 1.492(6)
C17 C19 1.521(5)
C17 H17 0.9799
C18 H18A 0.9601
C18 H18B 0.9599
C18 H18C 0.9601
C30 H30A 0.9600
C30 H30B 0.9598
C30 H30C 0.9600
C49 C50 1.407(5)
C49 H49 0.9302
C36 C35 1.389(5)
C36 C38 1.507(5)
C8 H8A 0.9599
C8 H8B 0.9600
C8 H8C 0.9600
C15 H15A 0.9599
C15 H15B 0.9599
C15 H15C 0.9600
C42 C43 1.521(5)
C42 C44 1.524(5)
C42 H42 0.9798
C20 C22 1.466(5)
C20 H20 0.9801
C51 C50 1.418(5)
C51 H51 0.9299
C50 H50 0.9299
C40 H40A 0.9601
C40 H40B 0.9602
C40 H40C 0.9600
C33 C34 1.371(6)
C33 C32 1.382(5)
C33 H33 0.9300
C26 H26 0.9300
C16 H16A 0.9604
C16 H16B 0.9599
C16 H16C 0.9600
C35 C34 1.373(6)
C35 H35 0.9300
C52 C56 1.404(5)
C52 H52 0.9300
C22 H22A 0.9601
C22 H22B 0.9599
C22 H22C 0.9602
C13 C12 1.361(5)
C13 H13 0.9299
C29 H29A 0.9603
C29 H29B 0.9599
C29 H29C 0.9600
C54 C55 1.415(6)
C54 H54 0.9300
C19 H19A 0.9599
C19 H19B 0.9599
C19 H19C 0.9601
C56 C55 1.405(5)
C56 H56 0.9301
C55 H55 0.9296
C41 H41A 0.9600
C41 H41B 0.9603
C41 H41C 0.9599
C43 H43A 0.9600
C43 H43B 0.9600
C43 H43C 0.9600
C34 H34 0.9301
C38 H38A 0.9601
C38 H38B 0.9600
C38 H38C 0.9600
C44 H44A 0.9599
C44 H44B 0.9600
C44 H44C 0.9601
C12 H12 0.9299
